data_4087959
loop_
_publ_author_name
'Wilkins, Lewis C.'
'Wieneke, Philipp'
'Newman, Paul D.'
'Kariuki, Benson M.'
'Rominger, Frank'
'Hashmi, A. Stephen K.'
'Hansmann, Max M.'
'Melen, Rebecca L.'

_publ_section_title
;
 Pathways to Functionalized Heterocycles: Propargyl Rearrangement using
 B(C6F5)3
;
_journal_issue 21
_journal_name_full Organometallics
_journal_page_first 5298
_journal_paper_doi 10.1021/acs.organomet.5b00753
_journal_volume 34
_journal_year 2015
_chemical_formula_moiety 'C31 H17 B F15 N O'
_chemical_formula_sum 'C31 H17 B F15 N O'
_chemical_formula_weight 715.27
_space_group_crystal_system monoclinic
_space_group_IT_number 14
_space_group_name_Hall '-P 2yn'
_space_group_name_H-M_alt 'P 1 21/n 1'
_atom_sites_solution_hydrogens geom
_audit_creation_method SHELXL-2013
_cell_angle_alpha 90
_cell_angle_beta 105.0293(15)
_cell_angle_gamma 90
_cell_formula_units_Z 4
_cell_length_a 11.92043(19)
_cell_length_b 11.60613(16)
_cell_length_c 21.1674(3)
_cell_measurement_reflns_used 5813
_cell_measurement_temperature 150(2)
_cell_measurement_theta_max 74.069
_cell_measurement_theta_min 3.857
_cell_volume 2828.34(7)
_computing_cell_refinement
;
CrysAlisPro, Agilent Technologies,
Version 1.171.37.33 (release 27-03-2014 CrysAlis171 .NET)
(compiled Mar 27 2014,17:12:48)
;
_computing_data_collection
;
CrysAlisPro, Agilent Technologies,
Version 1.171.37.33 (release 27-03-2014 CrysAlis171 .NET)
(compiled Mar 27 2014,17:12:48)
;
_computing_data_reduction
;
CrysAlisPro, Agilent Technologies,
Version 1.171.37.33 (release 27-03-2014 CrysAlis171 .NET)
(compiled Mar 27 2014,17:12:48)
;
_computing_structure_refinement 'SHELXL-2013 (Sheldrick, 2013)'
_computing_structure_solution 'SHELXTL-2013 (Sheldrick, 2013)'
_diffrn_ambient_temperature 150(2)
_diffrn_measured_fraction_theta_full 0.998
_diffrn_measured_fraction_theta_max 0.971
_diffrn_measurement_device_type 'SuperNova, Dual with CCD detector'
_diffrn_measurement_method 'omega scans'
_diffrn_radiation_type CuK\a
_diffrn_radiation_wavelength 1.54184
_diffrn_reflns_av_R_equivalents 0.0174
_diffrn_reflns_av_unetI/netI 0.0234
_diffrn_reflns_Laue_measured_fraction_full 0.998
_diffrn_reflns_Laue_measured_fraction_max 0.971
_diffrn_reflns_limit_h_max 14
_diffrn_reflns_limit_h_min -14
_diffrn_reflns_limit_k_max 8
_diffrn_reflns_limit_k_min -14
_diffrn_reflns_limit_l_max 24
_diffrn_reflns_limit_l_min -26
_diffrn_reflns_number 10705
_diffrn_reflns_point_group_measured_fraction_full 0.998
_diffrn_reflns_point_group_measured_fraction_max 0.971
_diffrn_reflns_theta_full 67.684
_diffrn_reflns_theta_max 73.927
_diffrn_reflns_theta_min 3.887
_diffrn_source 'sealed tube'
_exptl_absorpt_coefficient_mu 1.525
_exptl_absorpt_correction_T_max 0.983
_exptl_absorpt_correction_T_min 0.952
_exptl_absorpt_correction_type gaussian
_exptl_absorpt_process_details
;
CrysAlisPro, Agilent Technologies,
Version 1.171.37.33 (release 27-03-2014 CrysAlis171 .NET)
(compiled Mar 27 2014,17:12:48)
Numerical absorption correction based on gaussian integration over
a multifaceted crystal model. Empirical absorption correction using 
spherical harmonics, implemented in SCALE3 ABSPACK scaling algorithm.
;
_exptl_crystal_colour colourless
_exptl_crystal_density_diffrn 1.680
_exptl_crystal_description block
_exptl_crystal_F_000 1432
_exptl_crystal_size_max 0.370
_exptl_crystal_size_mid 0.150
_exptl_crystal_size_min 0.100
_refine_diff_density_max 0.306
_refine_diff_density_min -0.307
_refine_diff_density_rms 0.046
_refine_ls_extinction_method none
_refine_ls_goodness_of_fit_ref 1.035
_refine_ls_hydrogen_treatment constr
_refine_ls_matrix_type full
_refine_ls_number_parameters 442
_refine_ls_number_reflns 5571
_refine_ls_number_restraints 0
_refine_ls_restrained_S_all 1.035
_refine_ls_R_factor_all 0.0400
_refine_ls_R_factor_gt 0.0347
_refine_ls_shift/su_max 0.002
_refine_ls_shift/su_mean 0.000
_refine_ls_structure_factor_coef Fsqd
_refine_ls_weighting_details 'w=1/[\s^2^(Fo^2^)+(0.0473P)^2^+0.9068P] where P=(Fo^2^+2Fc^2^)/3'
_refine_ls_weighting_scheme calc
_refine_ls_wR_factor_gt 0.0890
_refine_ls_wR_factor_ref 0.0934
_reflns_Friedel_coverage 0.000
_reflns_number_gt 4875
_reflns_number_total 5571
_reflns_threshold_expression 'I > 2\s(I)'
_cod_data_source_file om5b00753_si_014.cif
_cod_data_source_block rm1404
_cod_original_cell_volume 2828.33(7)
_cod_original_sg_symbol_H-M 'P 21/n'
_cod_database_code 4087959
_shelx_space_group_comment
;
The symmetry employed for this shelxl refinement is uniquely defined
by the following loop, which should always be used as a source of
symmetry information in preference to the above space-group names.
They are only intended as comments.
;
_shelx_estimated_absorpt_t_min 0.602
_shelx_estimated_absorpt_t_max 0.862
_shelxl_version_number 2013-3

loop_
_space_group_symop_operation_xyz
'x, y, z'
'-x+1/2, y+1/2, -z+1/2'
'-x, -y, -z'
'x-1/2, -y-1/2, z-1/2'

loop_
_atom_site_label
_atom_site_type_symbol
_atom_site_fract_x
_atom_site_fract_y
_atom_site_fract_z
_atom_site_U_iso_or_equiv
_atom_site_adp_type
_atom_site_occupancy
_atom_site_site_symmetry_order
_atom_site_calc_flag
_atom_site_refinement_flags_posn
_atom_site_refinement_flags_adp
B1 B 0.86954(14) 0.70205(13) 1.01064(7) 0.0216(3) Uani 1 1 d . .
O1 O 1.00854(9) 0.69083(9) 0.85970(5) 0.0266(2) Uani 1 1 d . .
N1 N 0.97036(10) 0.86848(10) 0.82823(5) 0.0227(2) Uani 1 1 d . .
C11 C 0.78314(12) 0.81534(12) 0.99201(6) 0.0222(3) Uani 1 1 d . .
F12 F 0.67178(8) 0.71607(8) 0.89874(4) 0.0319(2) Uani 1 1 d . .
C12 C 0.68699(12) 0.80960(12) 0.93790(7) 0.0239(3) Uani 1 1 d . .
F13 F 0.51302(8) 0.88176(9) 0.86815(5) 0.0429(2) Uani 1 1 d . .
C13 C 0.60301(12) 0.89419(14) 0.92084(7) 0.0285(3) Uani 1 1 d . .
F14 F 0.53188(9) 1.07572(9) 0.94269(5) 0.0421(2) Uani 1 1 d . .
C14 C 0.61198(13) 0.99250(13) 0.95830(7) 0.0291(3) Uani 1 1 d . .
F15 F 0.71536(10) 1.09778(9) 1.04998(5) 0.0450(3) Uani 1 1 d . .
C15 C 0.70505(14) 1.00347(13) 1.01216(7) 0.0292(3) Uani 1 1 d . .
F16 F 0.87273(9) 0.93555(8) 1.08237(4) 0.0374(2) Uani 1 1 d . .
C16 C 0.78669(13) 0.91652(13) 1.02726(6) 0.0258(3) Uani 1 1 d . .
C21 C 0.78275(12) 0.59559(12) 1.02094(7) 0.0237(3) Uani 1 1 d . .
F22 F 0.71873(10) 0.70979(9) 1.09716(5) 0.0417(2) Uani 1 1 d . .
C22 C 0.71118(14) 0.61076(14) 1.06282(7) 0.0300(3) Uani 1 1 d . .
F23 F 0.57044(10) 0.55114(11) 1.11718(6) 0.0550(3) Uani 1 1 d . .
C23 C 0.63469(14) 0.52954(16) 1.07459(8) 0.0369(4) Uani 1 1 d . .
F24 F 0.54968(10) 0.34516(11) 1.05284(7) 0.0582(3) Uani 1 1 d . .
C24 C 0.62393(14) 0.42535(15) 1.04254(9) 0.0394(4) Uani 1 1 d . .
F25 F 0.68084(11) 0.30548(9) 0.96674(6) 0.0545(3) Uani 1 1 d . .
C25 C 0.69078(15) 0.40537(14) 0.99968(8) 0.0362(4) Uani 1 1 d . .
F26 F 0.83030(9) 0.45884(8) 0.94785(4) 0.0351(2) Uani 1 1 d . .
C26 C 0.76780(13) 0.48905(13) 0.99035(7) 0.0276(3) Uani 1 1 d . .
C31 C 0.97955(12) 0.72115(12) 1.07701(6) 0.0227(3) Uani 1 1 d . .
F32 F 0.92618(8) 0.57863(9) 1.14520(4) 0.0378(2) Uani 1 1 d . .
C32 C 1.00066(13) 0.65995(13) 1.13543(7) 0.0261(3) Uani 1 1 d . .
F33 F 1.10860(9) 0.61449(10) 1.24309(4) 0.0423(2) Uani 1 1 d . .
C33 C 1.09722(14) 0.67542(13) 1.18793(7) 0.0292(3) Uani 1 1 d . .
F34 F 1.27807(8) 0.76613(9) 1.23218(4) 0.0389(2) Uani 1 1 d . .
C34 C 1.18188(13) 0.75241(13) 1.18290(7) 0.0287(3) Uani 1 1 d . .
F35 F 1.24625(8) 0.89468(9) 1.12142(5) 0.0396(2) Uani 1 1 d . .
C35 C 1.16633(13) 0.81623(13) 1.12635(7) 0.0281(3) Uani 1 1 d . .
F36 F 1.05679(8) 0.87047(8) 1.02376(4) 0.0325(2) Uani 1 1 d . .
C36 C 1.06707(13) 0.80008(12) 1.07614(7) 0.0251(3) Uani 1 1 d . .
C41 C 0.93235(12) 0.67200(12) 0.95290(6) 0.0225(3) Uani 1 1 d . .
H41 H 0.9676 0.5981 0.9557 0.027 Uiso 1 1 calc R U
C42 C 0.94132(12) 0.73538(12) 0.90294(6) 0.0230(3) Uani 1 1 d . .
C43 C 0.90363(13) 0.85459(12) 0.87749(7) 0.0248(3) Uani 1 1 d . .
H43A H 0.8189 0.8582 0.8574 0.030 Uiso 1 1 calc R U
H43B H 0.9254 0.9133 0.9124 0.030 Uiso 1 1 calc R U
C44 C 1.02208(12) 0.77323(12) 0.82024(6) 0.0232(3) Uani 1 1 d . .
C47 C 0.97490(13) 0.97731(12) 0.79342(7) 0.0276(3) Uani 1 1 d . .
H47A H 0.9826 1.0418 0.8249 0.033 Uiso 1 1 calc R U
H47B H 1.0452 0.9771 0.7767 0.033 Uiso 1 1 calc R U
C48 C 0.87410(16) 0.99814(13) 0.73907(7) 0.0346(4) Uani 1 1 d . .
C49 C 0.7959(2) 1.02342(17) 0.69447(9) 0.0550(6) Uani 1 1 d . .
H49 H 0.7329 1.0438 0.6585 0.066 Uiso 1 1 calc R U
C51 C 1.09479(12) 0.75238(12) 0.77379(6) 0.0244(3) Uani 1 1 d . .
H51 H 1.0676 0.8059 0.7359 0.029 Uiso 1 1 calc R U
C52 C 1.08114(19) 0.62931(14) 0.74752(9) 0.0425(4) Uani 1 1 d . .
H52A H 0.9987 0.6141 0.7252 0.051 Uiso 1 1 calc R U
H52B H 1.1058 0.5740 0.7841 0.051 Uiso 1 1 calc R U
C53 C 1.15610(18) 0.61410(15) 0.69937(9) 0.0421(4) Uani 1 1 d . .
H53A H 1.1514 0.5331 0.6843 0.051 Uiso 1 1 calc R U
H53B H 1.1255 0.6637 0.6607 0.051 Uiso 1 1 calc R U
C54 C 1.28221(18) 0.6450(2) 0.73036(9) 0.0546(6) Uani 1 1 d . .
H54A H 1.3269 0.6387 0.6971 0.065 Uiso 1 1 calc R U
H54B H 1.3154 0.5895 0.7658 0.065 Uiso 1 1 calc R U
C55 C 1.29469(15) 0.7671(2) 0.75849(9) 0.0580(6) Uani 1 1 d . .
H55A H 1.2698 0.8235 0.7225 0.070 Uiso 1 1 calc R U
H55B H 1.3772 0.7823 0.7807 0.070 Uiso 1 1 calc R U
C56 C 1.22087(14) 0.7824(2) 0.80738(8) 0.0465(5) Uani 1 1 d . .
H56A H 1.2501 0.7313 0.8456 0.056 Uiso 1 1 calc R U
H56B H 1.2260 0.8630 0.8231 0.056 Uiso 1 1 calc R U

loop_
_atom_site_aniso_label
_atom_site_aniso_U_11
_atom_site_aniso_U_22
_atom_site_aniso_U_33
_atom_site_aniso_U_23
_atom_site_aniso_U_13
_atom_site_aniso_U_12
B1 0.0267(7) 0.0215(7) 0.0174(6) 0.0000(5) 0.0068(6) -0.0001(6)
O1 0.0358(5) 0.0259(5) 0.0225(5) 0.0041(4) 0.0152(4) 0.0053(4)
N1 0.0250(5) 0.0239(6) 0.0194(5) 0.0018(4) 0.0064(4) -0.0009(4)
C11 0.0258(7) 0.0239(6) 0.0184(6) 0.0004(5) 0.0084(5) -0.0015(5)
F12 0.0322(4) 0.0302(4) 0.0297(4) -0.0112(3) 0.0014(3) -0.0014(4)
C12 0.0249(7) 0.0242(6) 0.0233(6) -0.0044(5) 0.0075(5) -0.0035(5)
F13 0.0295(5) 0.0477(6) 0.0416(5) -0.0099(4) -0.0089(4) 0.0048(4)
C13 0.0228(7) 0.0348(8) 0.0261(7) -0.0015(6) 0.0033(5) -0.0017(6)
F14 0.0391(5) 0.0390(5) 0.0446(5) -0.0016(4) 0.0047(4) 0.0160(4)
C14 0.0283(7) 0.0291(7) 0.0307(7) 0.0016(6) 0.0091(6) 0.0060(6)
F15 0.0645(7) 0.0304(5) 0.0342(5) -0.0117(4) 0.0021(5) 0.0131(5)
C15 0.0394(8) 0.0244(7) 0.0239(7) -0.0047(5) 0.0082(6) 0.0025(6)
F16 0.0454(5) 0.0338(5) 0.0241(4) -0.0093(4) -0.0070(4) 0.0065(4)
C16 0.0307(7) 0.0272(7) 0.0180(6) -0.0017(5) 0.0034(5) -0.0012(6)
C21 0.0251(6) 0.0254(7) 0.0203(6) 0.0031(5) 0.0053(5) 0.0002(5)
F22 0.0566(6) 0.0405(5) 0.0380(5) -0.0075(4) 0.0300(5) -0.0044(5)
C22 0.0329(8) 0.0310(7) 0.0281(7) 0.0011(6) 0.0112(6) -0.0013(6)
F23 0.0486(6) 0.0697(8) 0.0591(7) 0.0108(6) 0.0361(5) -0.0046(6)
C23 0.0302(8) 0.0473(9) 0.0363(8) 0.0117(7) 0.0143(6) -0.0006(7)
F24 0.0435(6) 0.0517(7) 0.0786(8) 0.0214(6) 0.0141(6) -0.0194(5)
C24 0.0304(8) 0.0374(9) 0.0474(9) 0.0160(7) 0.0049(7) -0.0092(7)
F25 0.0665(7) 0.0260(5) 0.0684(7) -0.0055(5) 0.0128(6) -0.0140(5)
C25 0.0383(9) 0.0244(7) 0.0408(9) 0.0047(6) 0.0014(7) -0.0044(6)
F26 0.0455(5) 0.0257(4) 0.0368(5) -0.0060(4) 0.0155(4) 0.0002(4)
C26 0.0302(7) 0.0257(7) 0.0257(7) 0.0030(5) 0.0053(6) 0.0012(6)
C31 0.0272(7) 0.0224(6) 0.0194(6) -0.0003(5) 0.0078(5) 0.0020(5)
F32 0.0390(5) 0.0433(5) 0.0296(4) 0.0148(4) 0.0061(4) -0.0095(4)
C32 0.0294(7) 0.0266(7) 0.0237(7) 0.0036(5) 0.0094(5) -0.0004(6)
F33 0.0465(6) 0.0529(6) 0.0240(4) 0.0155(4) 0.0028(4) 0.0010(5)
C33 0.0353(8) 0.0320(7) 0.0199(6) 0.0052(6) 0.0064(6) 0.0054(6)
F34 0.0353(5) 0.0411(5) 0.0312(5) -0.0009(4) -0.0077(4) 0.0027(4)
C34 0.0281(7) 0.0310(7) 0.0230(7) -0.0020(6) -0.0008(5) 0.0045(6)
F35 0.0357(5) 0.0376(5) 0.0406(5) 0.0031(4) 0.0012(4) -0.0129(4)
C35 0.0287(7) 0.0250(7) 0.0294(7) -0.0009(6) 0.0055(6) -0.0020(6)
F36 0.0386(5) 0.0312(4) 0.0252(4) 0.0083(3) 0.0038(3) -0.0091(4)
C36 0.0314(7) 0.0236(6) 0.0202(6) 0.0031(5) 0.0066(5) 0.0010(5)
C41 0.0249(6) 0.0227(6) 0.0197(6) -0.0001(5) 0.0052(5) 0.0004(5)
C42 0.0259(6) 0.0257(7) 0.0192(6) -0.0016(5) 0.0089(5) 0.0020(5)
C43 0.0292(7) 0.0262(7) 0.0212(6) 0.0026(5) 0.0103(5) 0.0028(5)
C44 0.0261(6) 0.0252(6) 0.0181(6) 0.0013(5) 0.0052(5) -0.0015(5)
C47 0.0336(7) 0.0217(6) 0.0288(7) 0.0027(5) 0.0104(6) -0.0040(6)
C48 0.0535(10) 0.0244(7) 0.0241(7) 0.0038(6) 0.0068(7) -0.0070(7)
C49 0.0765(14) 0.0380(10) 0.0351(9) 0.0119(8) -0.0132(9) -0.0105(9)
C51 0.0298(7) 0.0266(7) 0.0184(6) 0.0009(5) 0.0093(5) -0.0017(5)
C52 0.0672(12) 0.0286(8) 0.0443(9) -0.0061(7) 0.0373(9) -0.0096(8)
C53 0.0665(12) 0.0295(8) 0.0413(9) -0.0063(7) 0.0337(9) -0.0043(8)
C54 0.0547(11) 0.0829(15) 0.0316(8) 0.0085(9) 0.0212(8) 0.0355(11)
C55 0.0259(8) 0.1132(19) 0.0371(9) -0.0321(11) 0.0123(7) -0.0159(10)
C56 0.0294(8) 0.0849(14) 0.0261(8) -0.0190(9) 0.0090(6) -0.0067(9)

loop_
_atom_type_symbol
_atom_type_description
_atom_type_scat_dispersion_real
_atom_type_scat_dispersion_imag
_atom_type_scat_source
C C 0.0181 0.0091 'International Tables Vol C Tables 4.2.6.8 and 6.1.1.4'
H H 0.0000 0.0000 'International Tables Vol C Tables 4.2.6.8 and 6.1.1.4'
B B 0.0090 0.0039 'International Tables Vol C Tables 4.2.6.8 and 6.1.1.4'
O O 0.0492 0.0322 'International Tables Vol C Tables 4.2.6.8 and 6.1.1.4'
F F 0.0727 0.0534 'International Tables Vol C Tables 4.2.6.8 and 6.1.1.4'
N N 0.0311 0.0180 'International Tables Vol C Tables 4.2.6.8 and 6.1.1.4'

loop_
_geom_angle_atom_site_label_1
_geom_angle_atom_site_label_2
_geom_angle_atom_site_label_3
_geom_angle
C41 B1 C11 111.75(11)
C41 B1 C21 111.24(11)
C11 B1 C21 104.60(11)
C41 B1 C31 104.26(11)
C11 B1 C31 113.57(11)
C21 B1 C31 111.61(11)
C44 O1 C42 108.70(11)
C44 N1 C47 125.86(12)
C44 N1 C43 111.13(11)
C47 N1 C43 123.01(11)
C16 C11 C12 112.70(13)
C16 C11 B1 127.96(12)
C12 C11 B1 119.07(12)
F12 C12 C13 116.00(12)
F12 C12 C11 119.55(12)
C13 C12 C11 124.45(13)
F13 C13 C14 119.62(14)
F13 C13 C12 120.70(13)
C14 C13 C12 119.68(13)
F14 C14 C15 120.57(14)
F14 C14 C13 120.79(13)
C15 C14 C13 118.64(14)
F15 C15 C14 119.95(14)
F15 C15 C16 120.51(13)
C14 C15 C16 119.54(13)
F16 C16 C15 114.23(12)
F16 C16 C11 120.76(13)
C15 C16 C11 124.99(13)
C26 C21 C22 112.63(13)
C26 C21 B1 127.68(12)
C22 C21 B1 119.65(13)
F22 C22 C23 116.09(14)
F22 C22 C21 118.96(13)
C23 C22 C21 124.89(15)
F23 C23 C24 119.75(15)
F23 C23 C22 120.69(17)
C24 C23 C22 119.56(15)
F24 C24 C25 120.71(17)
F24 C24 C23 120.73(17)
C25 C24 C23 118.56(15)
F25 C25 C24 120.05(15)
F25 C25 C26 120.27(16)
C24 C25 C26 119.69(16)
F26 C26 C25 114.34(14)
F26 C26 C21 121.00(13)
C25 C26 C21 124.66(15)
C32 C31 C36 112.60(13)
C32 C31 B1 126.99(13)
C36 C31 B1 120.27(12)
F32 C32 C33 114.20(12)
F32 C32 C31 121.29(13)
C33 C32 C31 124.51(14)
F33 C33 C34 120.02(14)
F33 C33 C32 120.27(14)
C34 C33 C32 119.71(13)
F34 C34 C33 120.87(13)
F34 C34 C35 120.37(14)
C33 C34 C35 118.76(13)
F35 C35 C34 119.60(13)
F35 C35 C36 121.03(13)
C34 C35 C36 119.35(14)
F36 C36 C35 115.11(13)
F36 C36 C31 119.86(12)
C35 C36 C31 125.01(13)
C42 C41 B1 129.27(13)
C42 C41 H41 115.4
B1 C41 H41 115.4
C41 C42 O1 118.60(12)
C41 C42 C43 136.10(13)
O1 C42 C43 105.18(10)
N1 C43 C42 100.79(11)
N1 C43 H43A 111.6
C42 C43 H43A 111.6
N1 C43 H43B 111.6
C42 C43 H43B 111.6
H43A C43 H43B 109.4
N1 C44 O1 113.48(12)
N1 C44 C51 127.00(12)
O1 C44 C51 119.50(12)
C48 C47 N1 114.19(12)
C48 C47 H47A 108.7
N1 C47 H47A 108.7
C48 C47 H47B 108.7
N1 C47 H47B 108.7
H47A C47 H47B 107.6
C49 C48 C47 174.75(18)
C48 C49 H49 180.0
C44 C51 C52 111.56(12)
C44 C51 C56 109.07(11)
C52 C51 C56 112.47(15)
C44 C51 H51 107.9
C52 C51 H51 107.9
C56 C51 H51 107.9
C51 C52 C53 108.99(13)
C51 C52 H52A 109.9
C53 C52 H52A 109.9
C51 C52 H52B 109.9
C53 C52 H52B 109.9
H52A C52 H52B 108.3
C54 C53 C52 111.62(15)
C54 C53 H53A 109.3
C52 C53 H53A 109.3
C54 C53 H53B 109.3
C52 C53 H53B 109.3
H53A C53 H53B 108.0
C53 C54 C55 111.87(15)
C53 C54 H54A 109.2
C55 C54 H54A 109.2
C53 C54 H54B 109.2
C55 C54 H54B 109.2
H54A C54 H54B 107.9
C54 C55 C56 110.79(19)
C54 C55 H55A 109.5
C56 C55 H55A 109.5
C54 C55 H55B 109.5
C56 C55 H55B 109.5
H55A C55 H55B 108.1
C51 C56 C55 109.12(13)
C51 C56 H56A 109.9
C55 C56 H56A 109.9
C51 C56 H56B 109.9
C55 C56 H56B 109.9
H56A C56 H56B 108.3

loop_
_geom_bond_atom_site_label_1
_geom_bond_atom_site_label_2
_geom_bond_distance
B1 C41 1.6281(19)
B1 C11 1.654(2)
B1 C21 1.662(2)
B1 C31 1.669(2)
O1 C44 1.3070(17)
O1 C42 1.4586(16)
N1 C44 1.2980(19)
N1 C47 1.4704(17)
N1 C43 1.4751(17)
C11 C16 1.386(2)
C11 C12 1.3961(19)
F12 C12 1.3493(16)
C12 C13 1.382(2)
F13 C13 1.3398(17)
C13 C14 1.378(2)
F14 C14 1.3379(17)
C14 C15 1.375(2)
F15 C15 1.3429(17)
C15 C16 1.381(2)
F16 C16 1.3570(16)
C21 C26 1.386(2)
C21 C22 1.392(2)
F22 C22 1.3503(19)
C22 C23 1.378(2)
F23 C23 1.3492(19)
C23 C24 1.376(3)
F24 C24 1.3406(19)
C24 C25 1.374(3)
F25 C25 1.342(2)
C25 C26 1.385(2)
F26 C26 1.3547(18)
C31 C32 1.3912(19)
C31 C36 1.392(2)
F32 C32 1.3480(17)
C32 C33 1.389(2)
F33 C33 1.3415(17)
C33 C34 1.373(2)
F34 C34 1.3446(17)
C34 C35 1.379(2)
F35 C35 1.3413(18)
C35 C36 1.383(2)
F36 C36 1.3569(16)
C41 C42 1.315(2)
C41 H41 0.9500
C42 C43 1.5102(19)
C43 H43A 0.9900
C43 H43B 0.9900
C44 C51 1.4895(18)
C47 C48 1.452(2)
C47 H47A 0.9900
C47 H47B 0.9900
C48 C49 1.179(3)
C49 H49 0.9500
C51 C52 1.526(2)
C51 C56 1.527(2)
C51 H51 1.0000
C52 C53 1.530(2)
C52 H52A 0.9900
C52 H52B 0.9900
C53 C54 1.519(3)
C53 H53A 0.9900
C53 H53B 0.9900
C54 C55 1.529(3)
C54 H54A 0.9900
C54 H54B 0.9900
C55 C56 1.533(2)
C55 H55A 0.9900
C55 H55B 0.9900
C56 H56A 0.9900
C56 H56B 0.9900
